data_1516854
loop_
_publ_author_name
'Yan Z. Voloshin'
'Andrey Y. Lebedev'
'Valentin V. Novikov'
'Alexander V. Dolganov'
'Anna V. Vologzhanina'
'Ekaterina G. Lebed'
'Alexander A. Pavlov'
'Zoya A. Starikova'
'Michail I. Buzin'
'Yurii N. Bubnov'

_publ_section_title
;
 Template synthesis, X-ray structure, spectral and redox properties of the
 paramagnetic alkylboron-capped cobalt(II) clathrochelates and their
 diamagnetic iron(II)-containing analogs
;
_journal_name_full
;
Inorganica Chimica Acta
;
_journal_page_first 67
_journal_page_last 78
_journal_volume 399
_journal_year 2013
_chemical_formula_moiety 'C14 H24 B2 Co N6 O6'
_chemical_formula_sum 'C14 H24 B2 Co N6 O6'
_chemical_formula_weight 452.94
_space_group_IT_number 14
_symmetry_cell_setting monoclinic
_symmetry_space_group_name_Hall '-P 2yn'
_symmetry_space_group_name_H-M 'P 1 21/n 1'
_atom_sites_solution_hydrogens geom
_atom_sites_solution_primary direct
_atom_sites_solution_secondary difmap
_cell_angle_alpha 90.00
_cell_angle_beta 89.998(3)
_cell_angle_gamma 90.00
_cell_formula_units_Z 8
_cell_length_a 8.2460(11)
_cell_length_b 23.910(3)
_cell_length_c 19.501(3)
_cell_measurement_reflns_used 3410
_cell_measurement_temperature 100(2)
_cell_measurement_theta_max 23.36
_cell_measurement_theta_min 2.68
_cell_volume 3844.9(9)
_computing_cell_refinement 'APEX2 (Bruker, 2005)'
_computing_data_collection 'APEX2 (Bruker, 2005)'
_computing_data_reduction 'APEX2 (Bruker, 2005)'
_computing_molecular_graphics 'SHELXTL ver. 5.1 (Sheldrick, 2008)'
_computing_publication_material 'SHELXTL ver. 5.1 (Sheldrick, 2008)'
_computing_structure_refinement 'SHELXTL ver. 5.1 (Sheldrick, 2008)'
_computing_structure_solution 'SHELXTL ver. 5.1 (Sheldrick, 2008)'
_diffrn_ambient_temperature 100(2)
_diffrn_measured_fraction_theta_full 1.000
_diffrn_measured_fraction_theta_max 1.000
_diffrn_measurement_device_type 'Bruker APEX-II CCD'
_diffrn_measurement_method '\w scans'
_diffrn_radiation_monochromator graphite
_diffrn_radiation_source 'fine-focus sealed tube'
_diffrn_radiation_type MoK\a
_diffrn_radiation_wavelength 0.71073
_diffrn_reflns_av_R_equivalents 0.1111
_diffrn_reflns_av_sigmaI/netI 0.1063
_diffrn_reflns_limit_h_max 11
_diffrn_reflns_limit_h_min -11
_diffrn_reflns_limit_k_max 32
_diffrn_reflns_limit_k_min -32
_diffrn_reflns_limit_l_max 26
_diffrn_reflns_limit_l_min -26
_diffrn_reflns_number 46003
_diffrn_reflns_theta_full 29.00
_diffrn_reflns_theta_max 29.00
_diffrn_reflns_theta_min 0.85
_diffrn_standards_number 0
_exptl_absorpt_coefficient_mu 0.939
_exptl_absorpt_correction_T_max 0.930
_exptl_absorpt_correction_T_min 0.726
_exptl_absorpt_correction_type multi-scan
_exptl_absorpt_process_details 'SADABS (Sheldrick, 1998)'
_exptl_crystal_colour violet
_exptl_crystal_density_diffrn 1.565
_exptl_crystal_density_method 'not measured'
_exptl_crystal_description plate
_exptl_crystal_F_000 1880
_exptl_crystal_size_max 0.31
_exptl_crystal_size_mid 0.29
_exptl_crystal_size_min 0.08
_refine_diff_density_max 0.836
_refine_diff_density_min -0.729
_refine_diff_density_rms 0.107
_refine_ls_extinction_method none
_refine_ls_goodness_of_fit_ref 1.009
_refine_ls_hydrogen_treatment constr
_refine_ls_matrix_type full
_refine_ls_number_parameters 528
_refine_ls_number_reflns 10227
_refine_ls_number_restraints 6
_refine_ls_restrained_S_all 1.011
_refine_ls_R_factor_all 0.0980
_refine_ls_R_factor_gt 0.0520
_refine_ls_shift/su_max 0.000
_refine_ls_shift/su_mean 0.000
_refine_ls_structure_factor_coef Fsqd
_refine_ls_weighting_details 'calc w=1/[\s^2^(Fo^2^)+(0.0100P)^2^+1.3000P] where P=(Fo^2^+2Fc^2^)/3'
_refine_ls_weighting_scheme calc
_refine_ls_wR_factor_gt 0.0828
_refine_ls_wR_factor_ref 0.0971
_reflns_number_gt 6881
_reflns_number_total 10227
_reflns_threshold_expression I>2\s(I)
_cod_data_source_file ICA-2013-399-67-78-3.CIF
_cod_data_source_block a
_cod_original_cell_volume 3844.8(9)
_cod_original_sg_symbol_H-M 'P 21/n'
_cod_database_code 1516854

loop_
_symmetry_equiv_pos_as_xyz
'x, y, z'
'-x+1/2, y+1/2, -z+1/2'
'-x, -y, -z'
'x-1/2, -y-1/2, z-1/2'

loop_
_atom_site_label
_atom_site_type_symbol
_atom_site_fract_x
_atom_site_fract_y
_atom_site_fract_z
_atom_site_U_iso_or_equiv
_atom_site_adp_type
_atom_site_occupancy
_atom_site_symmetry_multiplicity
_atom_site_calc_flag
_atom_site_refinement_flags
Co1 Co 0.64604(7) 0.19334(2) 0.13836(3) 0.01487(12) Uani 1 1 d .
Co1' Co 0.64144(8) 0.30066(2) -0.10723(3) 0.01661(13) Uani 1 1 d .
O1' O 0.3271(3) 0.24636(10) -0.09665(13) 0.0178(6) Uani 1 1 d .
O2' O 0.7694(4) 0.38198(11) -0.00950(14) 0.0198(6) Uani 1 1 d .
O3' O 0.4416(3) 0.24990(11) -0.21327(14) 0.0167(6) Uani 1 1 d .
O4' O 0.8690(4) 0.39134(9) -0.12799(13) 0.0176(6) Uani 1 1 d .
O5' O 0.5383(3) 0.17935(10) -0.13093(13) 0.0164(6) Uani 1 1 d .
O6' O 0.9868(3) 0.32020(11) -0.05159(13) 0.0181(6) Uani 1 1 d .
N1 N 0.8812(4) 0.21187(13) 0.10216(16) 0.0153(7) Uani 1 1 d .
N2 N 0.6725(4) 0.28089(12) 0.14179(16) 0.0150(7) Uani 1 1 d .
N3 N 0.6414(4) 0.14660(12) 0.05996(15) 0.0155(7) Uani 1 1 d .
N4 N 0.4367(4) 0.21150(13) 0.10353(18) 0.0164(7) Uani 1 1 d .
N5 N 0.7605(4) 0.13619(13) 0.18644(17) 0.0143(8) Uani 1 1 d .
N6 N 0.5678(4) 0.20534(13) 0.22894(16) 0.0141(7) Uani 1 1 d .
B1' B 0.3936(5) 0.21146(19) -0.1548(2) 0.0160(10) Uani 1 1 d .
B2' B 0.9158(6) 0.37795(19) -0.0554(2) 0.0158(10) Uani 1 1 d .
B2 B 0.4089(6) 0.28376(19) 0.1892(2) 0.0171(10) Uani 1 1 d .
O1 O 0.9880(3) 0.17161(11) 0.08075(13) 0.0159(6) Uani 1 1 d .
O2 O 0.5535(3) 0.31580(11) 0.16385(13) 0.0159(6) Uani 1 1 d .
O3 O 0.7637(3) 0.11198(11) 0.04043(13) 0.0179(6) Uani 1 1 d .
O4 O 0.3350(4) 0.25029(10) 0.13093(13) 0.0188(6) Uani 1 1 d .
O5 O 0.8710(4) 0.10072(10) 0.15781(12) 0.0173(6) Uani 1 1 d .
O6 O 0.4571(3) 0.24496(10) 0.24661(13) 0.0157(6) Uani 1 1 d .
N1' N 0.4342(4) 0.28424(13) -0.06961(17) 0.0159(7) Uani 1 1 d .
N2' N 0.6437(4) 0.34827(12) -0.02859(15) 0.0161(7) Uani 1 1 d .
N3' N 0.5543(4) 0.28909(13) -0.19669(17) 0.0157(7) Uani 1 1 d .
N4' N 0.7559(4) 0.35674(13) -0.15626(16) 0.0145(7) Uani 1 1 d .
N5' N 0.6620(4) 0.21353(12) -0.10958(16) 0.0156(7) Uani 1 1 d .
N6' N 0.8761(4) 0.28054(13) -0.07160(15) 0.0156(7) Uani 1 1 d .
C1 C 0.9287(5) 0.26312(16) 0.1016(2) 0.0166(8) Uani 1 1 d .
H1A H 1.0346 0.2738 0.0875 0.020 Uiso 1 1 calc R
C2 C 0.8086(5) 0.30322(16) 0.12396(19) 0.0175(9) Uani 1 1 d .
H2A H 0.8281 0.3424 0.1254 0.021 Uiso 1 1 calc R
C3 C 0.5093(5) 0.14724(16) 0.0232(2) 0.0166(9) Uani 1 1 d .
H3A H 0.4938 0.1248 -0.0164 0.020 Uiso 1 1 calc R
C4 C 0.3914(4) 0.18502(15) 0.04864(19) 0.0158(9) Uani 1 1 d .
H4A H 0.2888 0.1905 0.0275 0.019 Uiso 1 1 calc R
C5 C 0.7378(5) 0.13305(15) 0.2521(2) 0.0149(8) Uani 1 1 d .
H5A H 0.7914 0.1067 0.2807 0.018 Uiso 1 1 calc R
C6 C 0.6239(5) 0.17326(17) 0.2771(2) 0.0161(9) Uani 1 1 d .
H6A H 0.5927 0.1762 0.3239 0.019 Uiso 1 1 calc R
C7 C 1.0389(5) 0.06935(16) 0.05798(19) 0.0181(9) Uani 1 1 d .
H7A H 0.9816 0.0334 0.0513 0.022 Uiso 1 1 calc R
H7B H 1.0792 0.0816 0.0126 0.022 Uiso 1 1 calc R
C8 C 1.1847(5) 0.05917(16) 0.1046(2) 0.0189(9) Uani 1 1 d .
H8A H 1.2360 0.0956 0.1152 0.023 Uiso 1 1 calc R
H8B H 1.1459 0.0429 0.1483 0.023 Uiso 1 1 calc R
C9 C 1.3125(5) 0.02047(17) 0.0742(2) 0.0252(10) Uani 1 1 d .
H9A H 1.3463 0.0352 0.0290 0.030 Uiso 1 1 calc R
H9B H 1.2639 -0.0169 0.0668 0.030 Uiso 1 1 calc R
C10 C 1.4618(6) 0.01438(19) 0.1197(3) 0.0362(12) Uani 1 1 d .
H10D H 1.5410 -0.0100 0.0971 0.054 Uiso 1 1 calc R
H10E H 1.4301 -0.0021 0.1638 0.054 Uiso 1 1 calc R
H10F H 1.5101 0.0513 0.1275 0.054 Uiso 1 1 calc R
C11 C 0.2785(5) 0.32608(16) 0.2185(2) 0.0175(9) Uani 1 1 d .
H11C H 0.1768 0.3050 0.2263 0.021 Uiso 1 1 calc R
H11D H 0.3171 0.3392 0.2638 0.021 Uiso 1 1 calc R
C12 C 0.2378(5) 0.37727(16) 0.1756(2) 0.0211(9) Uani 1 1 d .
H12C H 0.1849 0.3650 0.1325 0.025 Uiso 1 1 calc R
H12D H 0.3396 0.3968 0.1632 0.025 Uiso 1 1 calc R
C13 C 0.1261(6) 0.41813(16) 0.2128(2) 0.0271(10) Uani 1 1 d .
H13C H 0.0262 0.3980 0.2262 0.033 Uiso 1 1 calc R
H13D H 0.1806 0.4304 0.2554 0.033 Uiso 1 1 calc R
C14 C 0.0788(7) 0.4690(2) 0.1726(3) 0.0467(14) Uani 1 1 d U
H14D H 0.0118 0.4934 0.2013 0.070 Uiso 1 1 calc R
H14E H 0.0171 0.4576 0.1320 0.070 Uiso 1 1 calc R
H14F H 0.1766 0.4891 0.1583 0.070 Uiso 1 1 calc R
B1 B 0.9135(6) 0.11372(19) 0.0846(3) 0.0182(11) Uani 1 1 d .
C1' C 0.3915(5) 0.31069(15) -0.01451(19) 0.0181(9) Uani 1 1 d .
H1'A H 0.2898 0.3059 0.0076 0.022 Uiso 1 1 calc R
C2' C 0.5154(5) 0.34802(16) 0.0093(2) 0.0176(9) Uani 1 1 d .
H2'A H 0.5040 0.3705 0.0492 0.021 Uiso 1 1 calc R
C3' C 0.6108(4) 0.32108(17) -0.2451(2) 0.0157(9) Uani 1 1 d .
H3'A H 0.5775 0.3184 -0.2916 0.019 Uiso 1 1 calc R
C4' C 0.7272(5) 0.36040(17) -0.2214(2) 0.0177(9) Uani 1 1 d .
H4'A H 0.7790 0.3868 -0.2505 0.021 Uiso 1 1 calc R
C5' C 0.7941(5) 0.19013(16) -0.09072(19) 0.0145(8) Uani 1 1 d .
H5'A H 0.8092 0.1507 -0.0906 0.017 Uiso 1 1 calc R
C6' C 0.9196(5) 0.22949(16) -0.0694(2) 0.0164(9) Uani 1 1 d .
H6'A H 1.0246 0.2180 -0.0552 0.020 Uiso 1 1 calc R
C7' C 0.2600(5) 0.16954(16) -0.1809(2) 0.0186(9) Uani 1 1 d .
H7'A H 0.1573 0.1903 -0.1875 0.022 Uiso 1 1 calc R
H7'B H 0.2935 0.1546 -0.2261 0.022 Uiso 1 1 calc R
C8' C 0.2291(5) 0.12041(17) -0.1321(2) 0.0230(9) Uani 1 1 d .
H8'A H 0.3314 0.0992 -0.1266 0.028 Uiso 1 1 calc R
H8'B H 0.1992 0.1355 -0.0866 0.028 Uiso 1 1 calc R
C9' C 0.0966(5) 0.07996(17) -0.1553(2) 0.0257(10) Uani 1 1 d .
H9'A H 0.0772 0.0524 -0.1183 0.031 Uiso 1 1 calc R
H9'B H -0.0052 0.1012 -0.1621 0.031 Uiso 1 1 calc R
C10' C 0.1365(7) 0.04874(18) -0.2209(2) 0.0355(11) Uani 1 1 d .
H10A H 0.0500 0.0218 -0.2309 0.053 Uiso 1 1 calc R
H10B H 0.2395 0.0288 -0.2153 0.053 Uiso 1 1 calc R
H10C H 0.1456 0.0754 -0.2588 0.053 Uiso 1 1 calc R
C11' C 1.0484(5) 0.42157(16) -0.0309(2) 0.0200(9) Uani 1 1 d .
H11A H 0.9954 0.4583 -0.0241 0.024 Uiso 1 1 calc R
H11B H 1.0913 0.4093 0.0141 0.024 Uiso 1 1 calc R
C12' C 1.1901(5) 0.42892(16) -0.08029(19) 0.0172(9) Uani 1 1 d .
H12A H 1.2414 0.3920 -0.0878 0.021 Uiso 1 1 calc R
H12B H 1.1471 0.4418 -0.1250 0.021 Uiso 1 1 calc R
C13' C 1.3199(5) 0.46982(17) -0.0568(2) 0.0237(10) Uani 1 1 d .
H13A H 1.2701 0.5071 -0.0498 0.028 Uiso 1 1 calc R
H13B H 1.3641 0.4572 -0.0122 0.028 Uiso 1 1 calc R
C14' C 1.4579(5) 0.47500(19) -0.1081(2) 0.0307(11) Uani 1 1 d .
H14A H 1.5365 0.5026 -0.0915 0.046 Uiso 1 1 calc R
H14B H 1.4147 0.4871 -0.1525 0.046 Uiso 1 1 calc R
H14C H 1.5115 0.4387 -0.1133 0.046 Uiso 1 1 calc R

loop_
_atom_site_aniso_label
_atom_site_aniso_U_11
_atom_site_aniso_U_22
_atom_site_aniso_U_33
_atom_site_aniso_U_23
_atom_site_aniso_U_13
_atom_site_aniso_U_12
Co1 0.0148(3) 0.0167(3) 0.0131(3) -0.0009(2) -0.0015(2) 0.0012(3)
Co1' 0.0191(3) 0.0172(3) 0.0135(3) -0.0007(2) 0.0000(3) -0.0009(3)
O1' 0.0156(17) 0.0211(15) 0.0166(14) -0.0012(11) 0.0014(12) -0.0022(12)
O2' 0.0209(16) 0.0195(15) 0.0190(16) -0.0058(12) 0.0026(13) -0.0046(12)
O3' 0.0162(15) 0.0189(15) 0.0149(14) -0.0007(11) -0.0034(12) -0.0019(12)
O4' 0.0231(16) 0.0140(13) 0.0156(15) -0.0012(10) -0.0020(14) -0.0040(13)
O5' 0.0143(14) 0.0166(14) 0.0183(15) 0.0000(11) -0.0018(12) -0.0018(11)
O6' 0.0184(16) 0.0162(14) 0.0197(15) -0.0023(11) -0.0020(12) -0.0014(12)
N1 0.0143(19) 0.0176(16) 0.0140(16) 0.0013(13) 0.0015(15) 0.0024(14)
N2 0.0141(19) 0.0169(16) 0.0139(17) 0.0010(13) 0.0015(14) 0.0030(13)
N3 0.0158(17) 0.0173(16) 0.0134(17) 0.0021(12) 0.0004(16) -0.0015(15)
N4 0.0147(17) 0.0180(18) 0.0166(17) 0.0000(14) 0.0004(15) -0.0026(14)
N5 0.0133(18) 0.0155(18) 0.0141(19) 0.0040(13) 0.0017(15) 0.0003(14)
N6 0.0139(17) 0.0145(17) 0.0138(18) -0.0003(13) 0.0028(14) 0.0008(13)
B1' 0.016(3) 0.022(2) 0.010(2) -0.0004(16) -0.0006(17) -0.0020(18)
B2' 0.014(2) 0.019(2) 0.015(2) -0.0028(18) 0.0011(18) -0.0010(18)
B2 0.015(3) 0.020(2) 0.016(2) 0.0045(18) -0.0011(18) -0.0031(18)
O1 0.0130(15) 0.0149(14) 0.0197(15) -0.0007(11) 0.0047(12) 0.0015(11)
O2 0.0130(14) 0.0168(14) 0.0179(15) 0.0018(11) 0.0040(12) 0.0029(11)
O3 0.0183(16) 0.0190(15) 0.0165(15) -0.0040(11) -0.0016(12) 0.0037(12)
O4 0.0158(16) 0.0218(15) 0.0189(14) -0.0022(11) -0.0014(13) 0.0020(12)
O5 0.0184(15) 0.0179(13) 0.0155(14) -0.0004(10) 0.0006(14) 0.0062(13)
O6 0.0181(15) 0.0167(15) 0.0124(14) 0.0014(11) 0.0021(12) 0.0030(11)
N1' 0.0156(18) 0.0147(17) 0.0172(18) 0.0044(14) -0.0010(15) 0.0043(14)
N2' 0.0163(18) 0.0163(16) 0.0156(17) -0.0013(12) 0.0002(16) -0.0009(16)
N3' 0.0135(17) 0.0154(17) 0.0181(19) 0.0007(13) 0.0003(14) 0.0037(14)
N4' 0.0141(17) 0.0141(17) 0.0153(19) 0.0005(13) -0.0005(14) 0.0004(13)
N5' 0.0162(19) 0.0175(16) 0.0133(16) 0.0013(12) -0.0005(15) 0.0001(14)
N6' 0.0154(19) 0.0183(17) 0.0131(16) -0.0016(12) 0.0018(16) -0.0011(15)
C1 0.016(2) 0.018(2) 0.016(2) 0.0023(16) 0.0041(17) -0.0009(16)
C2 0.019(2) 0.018(2) 0.015(2) 0.0037(16) -0.0006(15) -0.0016(17)
C3 0.018(2) 0.018(2) 0.013(2) 0.0014(15) -0.0013(18) -0.0088(17)
C4 0.011(2) 0.021(2) 0.0152(19) 0.0045(15) -0.0049(15) -0.0010(15)
C5 0.015(2) 0.014(2) 0.016(2) 0.0036(15) 0.0008(17) 0.0011(16)
C6 0.016(2) 0.021(2) 0.0103(18) 0.0047(15) 0.0024(18) -0.0031(17)
C7 0.025(2) 0.016(2) 0.013(2) -0.0017(15) -0.0005(18) 0.0004(17)
C8 0.021(2) 0.016(2) 0.020(2) -0.0004(16) 0.0043(18) 0.0021(16)
C9 0.025(3) 0.019(2) 0.031(3) 0.0029(18) 0.0041(19) 0.0061(17)
C10 0.024(3) 0.032(3) 0.053(3) 0.016(2) 0.007(2) 0.008(2)
C11 0.019(2) 0.015(2) 0.019(2) 0.0049(16) 0.0039(18) 0.0016(16)
C12 0.021(2) 0.020(2) 0.022(2) 0.0034(17) 0.0041(19) 0.0047(18)
C13 0.035(3) 0.026(2) 0.021(2) 0.0017(17) 0.005(2) 0.011(2)
C14 0.062(3) 0.037(3) 0.041(3) 0.009(2) 0.015(2) 0.023(2)
B1 0.024(3) 0.015(2) 0.016(2) 0.0001(18) 0.000(2) 0.0000(19)
C1' 0.022(3) 0.016(2) 0.0159(19) 0.0012(15) 0.0040(17) 0.0067(17)
C2' 0.023(2) 0.018(2) 0.012(2) -0.0006(15) 0.0054(18) 0.0057(18)
C3' 0.013(2) 0.020(2) 0.0149(19) 0.0011(16) -0.0017(17) 0.0065(15)
C4' 0.020(2) 0.021(2) 0.012(2) 0.0032(16) 0.0049(18) 0.0014(17)
C5' 0.017(2) 0.014(2) 0.0126(19) 0.0019(15) 0.0018(16) 0.0019(15)
C6' 0.015(2) 0.020(2) 0.015(2) 0.0009(16) 0.0019(16) 0.0052(16)
C7' 0.016(2) 0.020(2) 0.019(2) -0.0001(16) -0.0021(18) 0.0029(17)
C8' 0.027(2) 0.023(2) 0.019(2) -0.0021(17) -0.0017(19) -0.0036(18)
C9' 0.029(3) 0.026(2) 0.022(2) 0.0032(17) 0.0003(19) -0.0060(19)
C10' 0.043(3) 0.035(3) 0.029(2) -0.0105(19) 0.002(3) -0.013(3)
C11' 0.025(2) 0.018(2) 0.017(2) -0.0054(16) -0.0021(18) 0.0025(18)
C12' 0.020(2) 0.019(2) 0.012(2) 0.0013(15) -0.0005(16) 0.0034(16)
C13' 0.028(3) 0.020(2) 0.023(2) -0.0027(16) -0.0018(18) -0.0005(18)
C14' 0.025(3) 0.035(3) 0.032(3) -0.005(2) 0.000(2) -0.009(2)

loop_
_atom_type_symbol
_atom_type_description
_atom_type_scat_dispersion_real
_atom_type_scat_dispersion_imag
_atom_type_scat_source
C C 0.0033 0.0016 'International Tables Vol C Tables 4.2.6.8 and 6.1.1.4'
H H 0.0000 0.0000 'International Tables Vol C Tables 4.2.6.8 and 6.1.1.4'
B B 0.0013 0.0007 'International Tables Vol C Tables 4.2.6.8 and 6.1.1.4'
N N 0.0061 0.0033 'International Tables Vol C Tables 4.2.6.8 and 6.1.1.4'
O O 0.0106 0.0060 'International Tables Vol C Tables 4.2.6.8 and 6.1.1.4'
Co Co 0.3494 0.9721 'International Tables Vol C Tables 4.2.6.8 and 6.1.1.4'

loop_
_geom_angle_atom_site_label_1
_geom_angle_atom_site_label_2
_geom_angle_atom_site_label_3
_geom_angle
N3 Co1 N6 146.26(13)
N3 Co1 N4 80.13(15)
N6 Co1 N4 89.40(14)
N3 Co1 N5 89.08(14)
N6 Co1 N5 79.59(14)
N4 Co1 N5 141.90(14)
N3 Co1 N2 127.90(12)
N6 Co1 N2 81.71(13)
N4 Co1 N2 83.04(13)
N5 Co1 N2 130.19(14)
N3 Co1 N1 82.66(14)
N6 Co1 N1 126.20(13)
N4 Co1 N1 131.71(12)
N5 Co1 N1 81.97(13)
N2 Co1 N1 72.94(12)
N4' Co1' N1' 141.94(13)
N4' Co1' N3' 80.15(14)
N1' Co1' N3' 89.10(15)
N4' Co1' N2' 88.78(14)
N1' Co1' N2' 79.74(15)
N3' Co1' N2' 145.54(14)
N4' Co1' N5' 130.74(13)
N1' Co1' N5' 82.85(13)
N3' Co1' N5' 82.30(13)
N2' Co1' N5' 127.64(12)
N4' Co1' N6' 82.59(13)
N1' Co1' N6' 130.54(12)
N3' Co1' N6' 127.83(13)
N2' Co1' N6' 82.12(14)
N5' Co1' N6' 72.90(13)
N1' O1' B1' 114.8(3)
N2' O2' B2' 114.2(3)
N3' O3' B1' 114.7(3)
N4' O4' B2' 115.3(3)
N5' O5' B1' 112.5(3)
N6' O6' B2' 111.2(3)
C1 N1 O1 118.1(3)
C1 N1 Co1 118.9(3)
O1 N1 Co1 123.0(2)
C2 N2 O2 117.4(3)
C2 N2 Co1 119.5(3)
O2 N2 Co1 123.1(2)
C3 N3 O3 118.2(3)
C3 N3 Co1 117.0(3)
O3 N3 Co1 124.8(2)
C4 N4 O4 118.6(3)
C4 N4 Co1 116.3(3)
O4 N4 Co1 125.1(2)
C5 N5 O5 117.7(3)
C5 N5 Co1 117.1(3)
O5 N5 Co1 125.1(2)
C6 N6 O6 117.9(3)
C6 N6 Co1 117.5(3)
O6 N6 Co1 124.6(2)
O5' B1' O1' 109.9(3)
O5' B1' O3' 109.7(3)
O1' B1' O3' 108.9(3)
O5' B1' C7' 109.4(3)
O1' B1' C7' 109.9(3)
O3' B1' C7' 109.0(3)
O6' B2' O4' 110.0(3)
O6' B2' O2' 110.0(3)
O4' B2' O2' 109.9(3)
O6' B2' C11' 108.8(3)
O4' B2' C11' 108.7(3)
O2' B2' C11' 109.4(3)
O2 B2 O6 110.4(3)
O2 B2 O4 110.0(3)
O6 B2 O4 109.7(3)
O2 B2 C11 109.4(3)
O6 B2 C11 107.7(3)
O4 B2 C11 109.5(3)
N1 O1 B1 111.5(3)
N2 O2 B2 111.4(3)
N3 O3 B1 115.6(3)
N4 O4 B2 113.9(3)
N5 O5 B1 114.6(3)
N6 O6 B2 114.7(3)
C1' N1' O1' 117.8(3)
C1' N1' Co1' 117.6(3)
O1' N1' Co1' 124.6(2)
C2' N2' O2' 118.0(3)
C2' N2' Co1' 116.7(3)
O2' N2' Co1' 125.3(3)
C3' N3' O3' 118.6(3)
C3' N3' Co1' 116.3(3)
O3' N3' Co1' 125.1(2)
C4' N4' O4' 118.7(3)
C4' N4' Co1' 116.8(3)
O4' N4' Co1' 124.4(2)
C5' N5' O5' 117.4(3)
C5' N5' Co1' 119.9(3)
O5' N5' Co1' 122.7(2)
C6' N6' O6' 117.7(3)
C6' N6' Co1' 119.2(3)
O6' N6' Co1' 123.1(2)
N1 C1 C2 114.9(4)
N1 C1 H1A 122.6
C2 C1 H1A 122.6
N2 C2 C1 113.7(3)
N2 C2 H2A 123.1
C1 C2 H2A 123.1
N3 C3 C4 112.8(3)
N3 C3 H3A 123.6
C4 C3 H3A 123.6
N4 C4 C3 113.7(3)
N4 C4 H4A 123.1
C3 C4 H4A 123.1
N5 C5 C6 113.1(3)
N5 C5 H5A 123.4
C6 C5 H5A 123.4
N6 C6 C5 112.6(4)
N6 C6 H6A 123.7
C5 C6 H6A 123.7
C8 C7 B1 115.4(3)
C8 C7 H7A 108.4
B1 C7 H7A 108.4
C8 C7 H7B 108.4
B1 C7 H7B 108.4
H7A C7 H7B 107.5
C9 C8 C7 114.2(3)
C9 C8 H8A 108.7
C7 C8 H8A 108.7
C9 C8 H8B 108.7
C7 C8 H8B 108.7
H8A C8 H8B 107.6
C8 C9 C10 113.0(4)
C8 C9 H9A 109.0
C10 C9 H9A 109.0
C8 C9 H9B 109.0
C10 C9 H9B 109.0
H9A C9 H9B 107.8
C9 C10 H10D 109.5
C9 C10 H10E 109.5
H10D C10 H10E 109.5
C9 C10 H10F 109.5
H10D C10 H10F 109.5
H10E C10 H10F 109.5
C12 C11 B2 117.8(3)
C12 C11 H11C 107.9
B2 C11 H11C 107.9
C12 C11 H11D 107.9
B2 C11 H11D 107.9
H11C C11 H11D 107.2
C11 C12 C13 112.8(3)
C11 C12 H12C 109.0
C13 C12 H12C 109.0
C11 C12 H12D 109.0
C13 C12 H12D 109.0
H12C C12 H12D 107.8
C14 C13 C12 115.4(4)
C14 C13 H13C 108.4
C12 C13 H13C 108.4
C14 C13 H13D 108.4
C12 C13 H13D 108.4
H13C C13 H13D 107.5
C13 C14 H14D 109.5
C13 C14 H14E 109.5
H14D C14 H14E 109.5
C13 C14 H14F 109.5
H14D C14 H14F 109.5
H14E C14 H14F 109.5
O5 B1 O3 110.2(3)
O5 B1 O1 109.3(3)
O3 B1 O1 109.2(3)
O5 B1 C7 109.1(3)
O3 B1 C7 109.4(3)
O1 B1 C7 109.5(4)
N1' C1' C2' 112.3(4)
N1' C1' H1'A 123.9
C2' C1' H1'A 123.9
N2' C2' C1' 113.7(3)
N2' C2' H2'A 123.1
C1' C2' H2'A 123.1
N3' C3' C4' 113.3(4)
N3' C3' H3'A 123.3
C4' C3' H3'A 123.3
N4' C4' C3' 113.4(4)
N4' C4' H4'A 123.3
C3' C4' H4'A 123.3
N5' C5' C6' 113.8(3)
N5' C5' H5'A 123.1
C6' C5' H5'A 123.1
N6' C6' C5' 114.1(4)
N6' C6' H6'A 122.9
C5' C6' H6'A 122.9
C8' C7' B1' 113.8(3)
C8' C7' H7'A 108.8
B1' C7' H7'A 108.8
C8' C7' H7'B 108.8
B1' C7' H7'B 108.8
H7'A C7' H7'B 107.7
C9' C8' C7' 114.9(3)
C9' C8' H8'A 108.5
C7' C8' H8'A 108.5
C9' C8' H8'B 108.5
C7' C8' H8'B 108.5
H8'A C8' H8'B 107.5
C10' C9' C8' 113.9(4)
C10' C9' H9'A 108.8
C8' C9' H9'A 108.8
C10' C9' H9'B 108.8
C8' C9' H9'B 108.8
H9'A C9' H9'B 107.7
C9' C10' H10A 109.5
C9' C10' H10B 109.5
H10A C10' H10B 109.5
C9' C10' H10C 109.5
H10A C10' H10C 109.5
H10B C10' H10C 109.5
C12' C11' B2' 114.5(3)
C12' C11' H11A 108.6
B2' C11' H11A 108.6
C12' C11' H11B 108.6
B2' C11' H11B 108.6
H11A C11' H11B 107.6
C13' C12' C11' 115.0(3)
C13' C12' H12A 108.5
C11' C12' H12A 108.5
C13' C12' H12B 108.5
C11' C12' H12B 108.5
H12A C12' H12B 107.5
C14' C13' C12' 112.4(3)
C14' C13' H13A 109.1
C12' C13' H13A 109.1
C14' C13' H13B 109.1
C12' C13' H13B 109.1
H13A C13' H13B 107.9
C13' C14' H14A 109.5
C13' C14' H14B 109.5
H14A C14' H14B 109.5
C13' C14' H14C 109.5
H14A C14' H14C 109.5
H14B C14' H14C 109.5

loop_
_geom_bond_atom_site_label_1
_geom_bond_atom_site_label_2
_geom_bond_distance
Co1 N3 1.894(3)
Co1 N6 1.902(3)
Co1 N4 1.905(3)
Co1 N5 1.907(3)
Co1 N2 2.106(3)
Co1 N1 2.111(3)
Co1' N4' 1.898(3)
Co1' N1' 1.901(3)
Co1' N3' 1.907(3)
Co1' N2' 1.910(3)
Co1' N5' 2.091(3)
Co1' N6' 2.111(4)
O1' N1' 1.370(4)
O1' B1' 1.511(5)
O2' N2' 1.365(4)
O2' B2' 1.506(5)
O3' N3' 1.359(4)
O3' B1' 1.517(5)
O4' N4' 1.363(4)
O4' B2' 1.502(5)
O5' N5' 1.372(4)
O5' B1' 1.493(5)
O6' N6' 1.373(4)
O6' B2' 1.502(5)
N1 C1 1.287(5)
N1 O1 1.370(4)
N2 C2 1.290(5)
N2 O2 1.359(4)
N3 C3 1.304(5)
N3 O3 1.359(4)
N4 C4 1.299(5)
N4 O4 1.360(4)
N5 C5 1.296(5)
N5 O5 1.364(4)
N6 C6 1.298(5)
N6 O6 1.360(4)
B1' C7' 1.574(6)
B2' C11' 1.584(6)
B2 O2 1.501(5)
B2 O6 1.507(5)
B2 O4 1.518(5)
B2 C11 1.583(6)
O1 B1 1.516(5)
O3 B1 1.507(6)
O5 B1 1.503(5)
N1' C1' 1.295(5)
N2' C2' 1.290(5)
N3' C3' 1.301(5)
N4' C4' 1.295(5)
N5' C5' 1.279(5)
N6' C6' 1.273(5)
C1 C2 1.446(5)
C1 H1A 0.9500
C2 H2A 0.9500
C3 C4 1.417(5)
C3 H3A 0.9500
C4 H4A 0.9500
C5 C6 1.430(5)
C5 H5A 0.9500
C6 H6A 0.9500
C7 C8 1.527(5)
C7 B1 1.570(6)
C7 H7A 0.9900
C7 H7B 0.9900
C8 C9 1.522(5)
C8 H8A 0.9900
C8 H8B 0.9900
C9 C10 1.525(6)
C9 H9A 0.9900
C9 H9B 0.9900
C10 H10D 0.9800
C10 H10E 0.9800
C10 H10F 0.9800
C11 C12 1.520(5)
C11 H11C 0.9900
C11 H11D 0.9900
C12 C13 1.526(5)
C12 H12C 0.9900
C12 H12D 0.9900
C13 C14 1.498(6)
C13 H13C 0.9900
C13 H13D 0.9900
C14 H14D 0.9800
C14 H14E 0.9800
C14 H14F 0.9800
C1' C2' 1.433(6)
C1' H1'A 0.9500
C2' H2'A 0.9500
C3' C4' 1.421(6)
C3' H3'A 0.9500
C4' H4'A 0.9500
C5' C6' 1.459(5)
C5' H5'A 0.9500
C6' H6'A 0.9500
C7' C8' 1.533(5)
C7' H7'A 0.9900
C7' H7'B 0.9900
C8' C9' 1.528(6)
C8' H8'A 0.9900
C8' H8'B 0.9900
C9' C10' 1.518(5)
C9' H9'A 0.9900
C9' H9'B 0.9900
C10' H10A 0.9800
C10' H10B 0.9800
C10' H10C 0.9800
C11' C12' 1.526(6)
C11' H11A 0.9900
C11' H11B 0.9900
C12' C13' 1.521(5)
C12' H12A 0.9900
C12' H12B 0.9900
C13' C14' 1.520(6)
C13' H13A 0.9900
C13' H13B 0.9900
C14' H14A 0.9800
C14' H14B 0.9800
C14' H14C 0.9800

loop_
_geom_torsion_atom_site_label_1
_geom_torsion_atom_site_label_2
_geom_torsion_atom_site_label_3
_geom_torsion_atom_site_label_4
_geom_torsion
N3 Co1 N1 C1 135.8(3)
N6 Co1 N1 C1 -63.4(3)
N4 Co1 N1 C1 66.0(3)
N5 Co1 N1 C1 -134.1(3)
N2 Co1 N1 C1 2.4(3)
N3 Co1 N1 O1 -46.0(3)
N6 Co1 N1 O1 114.9(3)
N4 Co1 N1 O1 -115.7(3)
N5 Co1 N1 O1 44.2(3)
N2 Co1 N1 O1 -179.4(3)
N3 Co1 N2 C2 -67.9(3)
N6 Co1 N2 C2 130.0(3)
N4 Co1 N2 C2 -139.6(3)
N5 Co1 N2 C2 61.3(3)
N1 Co1 N2 C2 -1.9(3)
N3 Co1 N2 O2 113.9(3)
N6 Co1 N2 O2 -48.2(3)
N4 Co1 N2 O2 42.2(3)
N5 Co1 N2 O2 -116.9(3)
N1 Co1 N2 O2 179.8(3)
N6 Co1 N3 C3 72.1(4)
N4 Co1 N3 C3 -1.6(3)
N5 Co1 N3 C3 141.7(3)
N2 Co1 N3 C3 -74.7(3)
N1 Co1 N3 C3 -136.3(3)
N6 Co1 N3 O3 -106.4(3)
N4 Co1 N3 O3 179.8(3)
N5 Co1 N3 O3 -36.9(3)
N2 Co1 N3 O3 106.8(3)
N1 Co1 N3 O3 45.1(3)
N3 Co1 N4 C4 1.4(3)
N6 Co1 N4 C4 -146.3(3)
N5 Co1 N4 C4 -74.2(4)
N2 Co1 N4 C4 131.9(3)
N1 Co1 N4 C4 72.2(3)
N3 Co1 N4 O4 -177.3(3)
N6 Co1 N4 O4 35.0(3)
N5 Co1 N4 O4 107.1(3)
N2 Co1 N4 O4 -46.8(3)
N1 Co1 N4 O4 -106.5(3)
N3 Co1 N5 C5 -149.6(3)
N6 Co1 N5 C5 -1.6(3)
N4 Co1 N5 C5 -77.0(4)
N2 Co1 N5 C5 68.1(3)
N1 Co1 N5 C5 127.7(3)
N3 Co1 N5 O5 34.5(3)
N6 Co1 N5 O5 -177.4(3)
N4 Co1 N5 O5 107.1(3)
N2 Co1 N5 O5 -107.7(3)
N1 Co1 N5 O5 -48.2(3)
N3 Co1 N6 C6 73.3(4)
N4 Co1 N6 C6 144.4(3)
N5 Co1 N6 C6 1.0(3)
N2 Co1 N6 C6 -132.6(3)
N1 Co1 N6 C6 -70.9(3)
N3 Co1 N6 O6 -106.5(3)
N4 Co1 N6 O6 -35.4(3)
N5 Co1 N6 O6 -178.8(3)
N2 Co1 N6 O6 47.6(3)
N1 Co1 N6 O6 109.3(3)
N5' O5' B1' O1' -61.3(4)
N5' O5' B1' O3' 58.4(4)
N5' O5' B1' C7' 177.9(3)
N1' O1' B1' O5' 59.1(4)
N1' O1' B1' O3' -61.1(4)
N1' O1' B1' C7' 179.6(3)
N3' O3' B1' O5' -61.6(4)
N3' O3' B1' O1' 58.7(4)
N3' O3' B1' C7' 178.6(3)
N6' O6' B2' O4' -61.7(4)
N6' O6' B2' O2' 59.5(4)
N6' O6' B2' C11' 179.3(3)
N4' O4' B2' O6' 60.5(4)
N4' O4' B2' O2' -60.8(4)
N4' O4' B2' C11' 179.5(3)
N2' O2' B2' O6' -64.2(4)
N2' O2' B2' O4' 57.1(4)
N2' O2' B2' C11' 176.4(3)
C1 N1 O1 B1 180.0(4)
Co1 N1 O1 B1 1.7(4)
C2 N2 O2 B2 -174.4(3)
Co1 N2 O2 B2 3.8(4)
O6 B2 O2 N2 58.1(4)
O4 B2 O2 N2 -63.2(4)
C11 B2 O2 N2 176.5(3)
C3 N3 O3 B1 179.3(3)
Co1 N3 O3 B1 -2.1(4)
C4 N4 O4 B2 -172.5(3)
Co1 N4 O4 B2 6.1(4)
O2 B2 O4 N4 61.5(4)
O6 B2 O4 N4 -60.2(4)
C11 B2 O4 N4 -178.3(3)
C5 N5 O5 B1 -169.2(3)
Co1 N5 O5 B1 6.7(4)
C6 N6 O6 B2 174.9(3)
Co1 N6 O6 B2 -5.4(4)
O2 B2 O6 N6 -61.4(4)
O4 B2 O6 N6 59.9(4)
C11 B2 O6 N6 179.1(3)
B1' O1' N1' C1' -171.9(3)
B1' O1' N1' Co1' 8.0(4)
N4' Co1' N1' C1' -73.3(4)
N3' Co1' N1' C1' -146.0(3)
N2' Co1' N1' C1' 1.2(3)
N5' Co1' N1' C1' 131.6(3)
N6' Co1' N1' C1' 71.5(3)
N4' Co1' N1' O1' 106.8(3)
N3' Co1' N1' O1' 34.1(3)
N2' Co1' N1' O1' -178.7(3)
N5' Co1' N1' O1' -48.2(3)
N6' Co1' N1' O1' -108.4(3)
B2' O2' N2' C2' 178.0(3)
B2' O2' N2' Co1' -1.8(4)
N4' Co1' N2' C2' 142.5(3)
N1' Co1' N2' C2' -1.0(3)
N3' Co1' N2' C2' 72.0(4)
N5' Co1' N2' C2' -73.6(3)
N6' Co1' N2' C2' -134.8(3)
N4' Co1' N2' O2' -37.7(3)
N1' Co1' N2' O2' 178.7(3)
N3' Co1' N2' O2' -108.3(3)
N5' Co1' N2' O2' 106.2(3)
N6' Co1' N2' O2' 45.0(3)
B1' O3' N3' C3' 175.1(3)
B1' O3' N3' Co1' -3.7(4)
N4' Co1' N3' C3' 1.3(3)
N1' Co1' N3' C3' 144.6(3)
N2' Co1' N3' C3' 74.3(4)
N5' Co1' N3' C3' -132.5(3)
N6' Co1' N3' C3' -71.3(3)
N4' Co1' N3' O3' -179.9(3)
N1' Co1' N3' O3' -36.6(3)
N2' Co1' N3' O3' -106.9(3)
N5' Co1' N3' O3' 46.3(3)
N6' Co1' N3' O3' 107.6(3)
B2' O4' N4' C4' -169.9(4)
B2' O4' N4' Co1' 7.5(4)
N1' Co1' N4' C4' -76.7(4)
N3' Co1' N4' C4' -1.0(3)
N2' Co1' N4' C4' -148.2(3)
N5' Co1' N4' C4' 69.8(3)
N6' Co1' N4' C4' 129.6(3)
N1' Co1' N4' O4' 105.9(3)
N3' Co1' N4' O4' -178.4(3)
N2' Co1' N4' O4' 34.4(3)
N5' Co1' N4' O4' -107.6(3)
N6' Co1' N4' O4' -47.9(3)
B1' O5' N5' C5' -177.2(3)
B1' O5' N5' Co1' 2.6(4)
N4' Co1' N5' C5' 63.3(3)
N1' Co1' N5' C5' -136.8(3)
N3' Co1' N5' C5' 133.2(3)
N2' Co1' N5' C5' -65.7(3)
N6' Co1' N5' C5' -0.4(3)
N4' Co1' N5' O5' -116.6(3)
N1' Co1' N5' O5' 43.4(3)
N3' Co1' N5' O5' -46.7(3)
N2' Co1' N5' O5' 114.5(3)
N6' Co1' N5' O5' 179.7(3)
B2' O6' N6' C6' -178.5(3)
B2' O6' N6' Co1' 2.7(4)
N4' Co1' N6' C6' -135.5(3)
N1' Co1' N6' C6' 65.6(3)
N3' Co1' N6' C6' -64.1(3)
N2' Co1' N6' C6' 134.8(3)
N5' Co1' N6' C6' 1.3(3)
N4' Co1' N6' O6' 43.3(3)
N1' Co1' N6' O6' -115.7(3)
N3' Co1' N6' O6' 114.7(3)
N2' Co1' N6' O6' -46.5(3)
N5' Co1' N6' O6' -180.0(3)
O1 N1 C1 C2 179.2(3)
Co1 N1 C1 C2 -2.4(5)
O2 N2 C2 C1 179.7(3)
Co1 N2 C2 C1 1.4(4)
N1 C1 C2 N2 0.7(5)
O3 N3 C3 C4 -179.9(3)
Co1 N3 C3 C4 1.5(4)
O4 N4 C4 C3 177.7(3)
Co1 N4 C4 C3 -1.1(4)
N3 C3 C4 N4 -0.2(5)
O5 N5 C5 C6 178.0(3)
Co1 N5 C5 C6 1.8(4)
O6 N6 C6 C5 179.4(3)
Co1 N6 C6 C5 -0.4(5)
N5 C5 C6 N6 -0.9(5)
B1 C7 C8 C9 -174.1(4)
C7 C8 C9 C10 176.0(3)
O2 B2 C11 C12 46.8(5)
O6 B2 C11 C12 166.9(3)
O4 B2 C11 C12 -73.8(4)
B2 C11 C12 C13 -173.3(4)
C11 C12 C13 C14 -178.9(4)
N5 O5 B1 O3 -58.9(4)
N5 O5 B1 O1 61.2(4)
N5 O5 B1 C7 -179.1(3)
N3 O3 B1 O5 56.9(4)
N3 O3 B1 O1 -63.2(4)
N3 O3 B1 C7 176.9(3)
N1 O1 B1 O5 -61.8(4)
N1 O1 B1 O3 58.9(4)
N1 O1 B1 C7 178.7(3)
C8 C7 B1 O5 -49.3(5)
C8 C7 B1 O3 -170.1(3)
C8 C7 B1 O1 70.3(4)
O1' N1' C1' C2' 178.7(3)
Co1' N1' C1' C2' -1.2(4)
O2' N2' C2' C1' -179.1(3)
Co1' N2' C2' C1' 0.7(4)
N1' C1' C2' N2' 0.3(5)
O3' N3' C3' C4' 179.8(3)
Co1' N3' C3' C4' -1.3(4)
O4' N4' C4' C3' 178.2(3)
Co1' N4' C4' C3' 0.6(5)
N3' C3' C4' N4' 0.4(5)
O5' N5' C5' C6' 179.5(3)
Co1' N5' C5' C6' -0.4(4)
O6' N6' C6' C5' 179.3(3)
Co1' N6' C6' C5' -1.9(4)
N5' C5' C6' N6' 1.5(5)
O5' B1' C7' C8' 47.0(4)
O1' B1' C7' C8' -73.8(4)
O3' B1' C7' C8' 166.9(3)
B1' C7' C8' C9' 178.3(3)
C7' C8' C9' C10' 64.8(5)
O6' B2' C11' C12' 70.0(4)
O4' B2' C11' C12' -49.8(5)
O2' B2' C11' C12' -169.8(3)
B2' C11' C12' C13' -178.8(3)
C11' C12' C13' C14' 179.7(3)
